data_4124075
loop_
_publ_author_name
'Foster, M.D.'
'Friedrichs, O.D.'
'Bell, R.G.'
'Klinowski, J.'
'Paz, F.A.A.'

_publ_section_title
;
 Chemical evaluation of hypothetical uninodal zeolites
;
_journal_name_full 'Journal of the American Chemical Society'
_journal_page_first 9769
_journal_page_last 9775
_journal_paper_doi 10.1021/ja037334j
_journal_volume 126
_journal_year 2004
_chemical_formula_sum 'O2 Si'
_chemical_name_systematic 'Si O2'
_space_group_IT_number 179
_symmetry_space_group_name_Hall 'P 65 2 (0 0 1)'
_symmetry_space_group_name_H-M 'P 65 2 2'
_cell_angle_alpha 90
_cell_angle_beta 90
_cell_angle_gamma 120
_cell_formula_units_Z 6
_cell_length_a 7.2213
_cell_length_b 7.2213
_cell_length_c 6.90717
_cell_volume 311.933
_citation_journal_id_ASTM JACSAT
_cod_data_source_file Foster_JACSAT_2004_551.cif
_cod_data_source_block O2Si1
_cod_original_cell_volume 311.9332
_cod_original_sg_symbol_Hall 'P 65 2 (x,y,z+1/12)'
_cod_original_formula_sum 'O2 Si1'
_cod_struct_determination_method theoretical
_cod_database_code 4124075

loop_
_symmetry_equiv_pos_as_xyz
x,y,z
x-y,x,z+5/6
-y,x-y,z+2/3
-x,-y,z+1/2
-x+y,-x,z+1/3
y,-x+y,z+1/6
-y,-x,-z+1/6
x-y,-y,-z
x,x-y,-z+5/6
y,x,-z+2/3
-x+y,y,-z+1/2
-x,-x+y,-z+1/3

loop_
_atom_site_label
_atom_site_type_symbol
_atom_site_fract_x
_atom_site_fract_y
_atom_site_fract_z
_atom_site_occupancy
_atom_site_U_iso_or_equiv
Si1 Si+4 0.76719 0.23281 0.58333 1 0.0
O2 O-2 0.68731 0 0.5 1 0.0
O1 O-2 0.77783 0.38892 0.41667 1 0.0
